data_4060427
loop_
_publ_author_name
'Schormann, Mark'
'Garratt, Shaun'
'Bochmann, Manfred'

_publ_section_title
;
 The Reactivity of Silyl-Substituted Allyl Ligands with Group 4, 5, 9 and 10 
 Metals: Routes to \h^3^-Allyls, Alkylidenes and sec-Alkyl Carbocations
;
_journal_issue 7
_journal_name_full Organometallics
_journal_page_first 1718
_journal_page_last 1724
_journal_paper_doi 10.1021/om0491692
_journal_volume 24
_journal_year 2005
_chemical_formula_sum 'C18 H42 Co Si4'
_chemical_formula_weight 429.81
_space_group_IT_number 14
_symmetry_cell_setting monoclinic
_symmetry_space_group_name_Hall '-P 2ybc'
_symmetry_space_group_name_H-M 'P 1 21/c 1'
_cell_angle_alpha 90.00
_cell_angle_beta 99.59(3)
_cell_angle_gamma 90.00
_cell_formula_units_Z 4
_cell_length_a 12.323(3)
_cell_length_b 10.322(2)
_cell_length_c 21.059(4)
_cell_measurement_temperature 140(1)
_cell_volume 2641.2(9)
_diffrn_ambient_temperature 140(1)
_exptl_crystal_density_diffrn 1.081
_refine_ls_R_factor_obs 0.0332
_refine_ls_wR_factor_obs 0.0930
_cod_original_sg_symbol_H-M 'P 21/c'
_cod_database_code 4060427

loop_
_symmetry_equiv_pos_as_xyz
'x, y, z'
'-x, y+1/2, -z+1/2'
'-x, -y, -z'
'x, -y-1/2, z-1/2'

loop_
_atom_site_aniso_label
_atom_site_aniso_U_11
_atom_site_aniso_U_22
_atom_site_aniso_U_33
_atom_site_aniso_U_23
_atom_site_aniso_U_13
_atom_site_aniso_U_12
Co1 0.0285(2) 0.0228(2) 0.0300(2) 0.00073(10) 0.00685(11) -0.00156(9)
C1 0.0322(10) 0.0240(9) 0.0383(11) -0.0015(8) 0.0064(8) -0.0006(8)
Si1 0.0396(3) 0.0340(3) 0.0333(3) -0.0031(2) 0.0095(2) -0.0019(2)
C11 0.069(2) 0.0525(15) 0.0345(12) 0.0058(10) 0.0113(11) 0.0126(12)
C12 0.080(2) 0.070(2) 0.0442(14) 0.0014(13) -0.0072(13) -0.031(2)
C13 0.061(2) 0.071(2) 0.0510(14) -0.0085(13) 0.0238(12) 0.0098(13)
C2 0.0358(10) 0.0231(10) 0.0323(10) 0.0019(8) 0.0045(8) -0.0060(8)
C3 0.0322(9) 0.0297(10) 0.0292(10) 0.0015(8) 0.0064(8) -0.0045(8)
Si3 0.0332(3) 0.0360(3) 0.0295(3) 0.0008(2) 0.0089(2) -0.0032(2)
C31 0.0618(15) 0.0515(15) 0.0554(14) 0.0011(12) 0.0263(12) -0.0188(12)
C32 0.0502(13) 0.0487(13) 0.0348(11) -0.0017(10) 0.0069(10) 0.0017(10)
C33 0.0385(11) 0.066(2) 0.0422(12) 0.0023(11) 0.0111(10) 0.0066(11)
C4 0.0315(10) 0.0304(11) 0.0444(12) 0.0032(9) 0.0115(9) -0.0021(8)
Si4 0.0301(3) 0.0317(3) 0.0549(4) 0.0024(3) 0.0019(3) -0.0018(2)
C41 0.060(2) 0.066(2) 0.102(2) -0.034(2) -0.020(2) 0.0261(15)
C42 0.0554(13) 0.0469(13) 0.0470(13) -0.0076(10) 0.0095(11) -0.0112(11)
C43 0.054(2) 0.110(3) 0.081(2) 0.059(2) -0.0176(15) -0.030(2)
C5 0.0333(10) 0.0260(10) 0.0366(10) 0.0035(8) 0.0073(8) -0.0052(8)
C6 0.0370(10) 0.0235(10) 0.0319(10) -0.0001(8) 0.0052(8) -0.0053(8)
Si6 0.0397(3) 0.0252(3) 0.0384(3) -0.0004(2) 0.0099(2) 0.0017(2)
C61 0.0625(15) 0.0435(14) 0.0595(15) -0.0034(11) 0.0256(12) 0.0081(11)
C62 0.0502(14) 0.0487(14) 0.0507(14) -0.0006(11) 0.0010(11) 0.0115(11)
C63 0.0583(14) 0.0306(12) 0.068(2) 0.0066(11) 0.0151(12) 0.0026(10)

loop_
_atom_site_label
_atom_site_type_symbol
_atom_site_fract_x
_atom_site_fract_y
_atom_site_fract_z
_atom_site_U_iso_or_equiv
_atom_site_thermal_displace_type
_atom_site_occupancy
_atom_site_calc_flag
_atom_site_refinement_flags
_atom_site_disorder_group
Co1 Co 0.32021(2) 0.36229(2) 0.095751(11) 0.02689(10) Uani 1 d . .
C1 C 0.3240(2) 0.1787(2) 0.05922(10) 0.0314(4) Uani 1 d . .
Si1 Si 0.27736(5) 0.18814(6) -0.02994(3) 0.03521(15) Uani 1 d . .
C11 C 0.2186(2) 0.3493(2) -0.05875(11) 0.0517(6) Uani 1 d . .
H11A H 0.2727(2) 0.4157(2) -0.04673(11) 0.078 Uiso 1 calc R .
H11B H 0.1548(2) 0.3672(2) -0.03949(11) 0.078 Uiso 1 calc R .
H11C H 0.1980(2) 0.3477(2) -0.10476(11) 0.078 Uiso 1 calc R .
C12 C 0.1697(2) 0.0625(3) -0.05422(12) 0.0666(8) Uani 1 d . .
H12A H 0.1073(2) 0.0798(3) -0.03365(12) 0.100 Uiso 1 calc R .
H12B H 0.1991(2) -0.0215(3) -0.04139(12) 0.100 Uiso 1 calc R .
H12C H 0.1474(2) 0.0644(3) -0.10011(12) 0.100 Uiso 1 calc R .
C13 C 0.3999(2) 0.1563(3) -0.06951(12) 0.0593(7) Uani 1 d . .
H13A H 0.4547(2) 0.2214(3) -0.05664(12) 0.089 Uiso 1 calc R .
H13B H 0.3781(2) 0.1585(3) -0.11544(12) 0.089 Uiso 1 calc R .
H13C H 0.4297(2) 0.0725(3) -0.05675(12) 0.089 Uiso 1 calc R .
C2 C 0.2575(2) 0.1866(2) 0.10786(10) 0.0305(4) Uani 1 d . .
C3 C 0.1703(2) 0.2757(2) 0.10673(9) 0.0302(4) Uani 1 d . .
Si3 Si 0.09097(4) 0.28092(5) 0.17480(3) 0.03247(14) Uani 1 d . .
C31 C 0.0439(2) 0.1116(2) 0.18799(12) 0.0543(6) Uani 1 d . .
H31A H 0.0027(2) 0.1111(2) 0.22287(12) 0.081 Uiso 1 calc R .
H31B H 0.1068(2) 0.0559(2) 0.19833(12) 0.081 Uiso 1 calc R .
H31C H -0.0019(2) 0.0810(2) 0.14951(12) 0.081 Uiso 1 calc R .
C32 C 0.1793(2) 0.3367(2) 0.25096(10) 0.0446(5) Uani 1 d . .
H32A H 0.1364(2) 0.3385(2) 0.28508(10) 0.067 Uiso 1 calc R .
H32B H 0.2066(2) 0.4221(2) 0.24478(10) 0.067 Uiso 1 calc R .
H32C H 0.2400(2) 0.2782(2) 0.26207(10) 0.067 Uiso 1 calc R .
C33 C -0.0325(2) 0.3870(2) 0.15381(11) 0.0485(6) Uani 1 d . .
H33A H -0.0726(2) 0.3889(2) 0.18917(11) 0.073 Uiso 1 calc R .
H33B H -0.0789(2) 0.3534(2) 0.11627(11) 0.073 Uiso 1 calc R .
H33C H -0.0095(2) 0.4731(2) 0.14519(11) 0.073 Uiso 1 calc R .
C4 C 0.47369(15) 0.4278(2) 0.08531(10) 0.0349(4) Uani 1 d . .
Si4 Si 0.56947(5) 0.36476(5) 0.15683(3) 0.0395(2) Uani 1 d . .
C41 C 0.6610(2) 0.2477(3) 0.1222(2) 0.0801(10) Uani 1 d . .
H41A H 0.6962(2) 0.2913(3) 0.0909(2) 0.120 Uiso 1 calc R .
H41B H 0.6176(2) 0.1772(3) 0.1020(2) 0.120 Uiso 1 calc R .
H41C H 0.7159(2) 0.2148(3) 0.1561(2) 0.120 Uiso 1 calc R .
C42 C 0.6527(2) 0.4986(2) 0.19997(11) 0.0497(6) Uani 1 d . .
H42A H 0.6890(2) 0.5455(2) 0.17016(11) 0.075 Uiso 1 calc R .
H42B H 0.7067(2) 0.4630(2) 0.23355(11) 0.075 Uiso 1 calc R .
H42C H 0.6053(2) 0.5562(2) 0.21841(11) 0.075 Uiso 1 calc R .
C43 C 0.5019(2) 0.2790(3) 0.21746(15) 0.0851(11) Uani 1 d . .
H43A H 0.4581(2) 0.2090(3) 0.19704(15) 0.128 Uiso 1 calc R .
H43B H 0.4556(2) 0.3385(3) 0.23567(15) 0.128 Uiso 1 calc R .
H43C H 0.5571(2) 0.2453(3) 0.25097(15) 0.128 Uiso 1 calc R .
C5 C 0.39552(15) 0.5296(2) 0.08158(10) 0.0318(4) Uani 1 d . .
C6 C 0.3282(2) 0.5542(2) 0.12900(9) 0.0309(4) Uani 1 d . .
Si6 Si 0.22096(5) 0.68297(5) 0.11450(3) 0.03404(15) Uani 1 d . .
C61 C 0.1523(2) 0.7032(2) 0.18631(12) 0.0534(6) Uani 1 d . .
H61A H 0.0975(2) 0.7698(2) 0.17799(12) 0.080 Uiso 1 calc R .
H61B H 0.2061(2) 0.7271(2) 0.22284(12) 0.080 Uiso 1 calc R .
H61C H 0.1181(2) 0.6231(2) 0.19509(12) 0.080 Uiso 1 calc R .
C62 C 0.1178(2) 0.6450(2) 0.04147(11) 0.0507(6) Uani 1 d . .
H62A H 0.1546(2) 0.6349(2) 0.00504(11) 0.076 Uiso 1 calc R .
H62B H 0.0655(2) 0.7145(2) 0.03345(11) 0.076 Uiso 1 calc R .
H62C H 0.0801(2) 0.5662(2) 0.04837(11) 0.076 Uiso 1 calc R .
C63 C 0.2877(2) 0.8403(2) 0.09997(13) 0.0518(6) Uani 1 d . .
H63A H 0.3238(2) 0.8323(2) 0.06313(13) 0.078 Uiso 1 calc R .
H63B H 0.3409(2) 0.8625(2) 0.13708(13) 0.078 Uiso 1 calc R .
H63C H 0.2328(2) 0.9070(2) 0.09225(13) 0.078 Uiso 1 calc R .
H1* H 0.3876(18) 0.1323(19) 0.0698(10) 0.034(6) Uiso 1 d . .
H2* H 0.2833(17) 0.1452(19) 0.1488(10) 0.037(6) Uiso 1 d . .
H3* H 0.1323(16) 0.3013(19) 0.0632(10) 0.031(5) Uiso 1 d . .
H4* H 0.5037(19) 0.4068(24) 0.0461(11) 0.054(7) Uiso 1 d . .
H5* H 0.3737(15) 0.5689(19) 0.0398(10) 0.032(5) Uiso 1 d . .
H6* H 0.3605(16) 0.5315(19) 0.1733(10) 0.039(6) Uiso 1 d . .

loop_
_geom_bond_atom_site_label_1
_geom_bond_atom_site_label_2
_geom_bond_distance
_geom_bond_site_symmetry_2
_geom_bond_publ_flag
Co1 C2 2.004(2) . ?
Co1 C5 2.007(2) . ?
Co1 C1 2.049(2) . ?
Co1 C4 2.055(2) . ?
Co1 C6 2.098(2) . ?
Co1 C3 2.099(2) . ?
C1 C2 1.417(3) . ?
C1 Si1 1.872(2) . ?
C1 H1* 0.91(2) . ?
Si1 C12 1.865(2) . ?
Si1 C13 1.871(3) . ?
Si1 C11 1.875(2) . ?
C11 H11A 0.96 . ?
C11 H11B 0.96 . ?
C11 H11C 0.96 . ?
C12 H12A 0.96 . ?
C12 H12B 0.96 . ?
C12 H12C 0.96 . ?
C13 H13A 0.96 . ?
C13 H13B 0.96 . ?
C13 H13C 0.96 . ?
C2 C3 1.412(3) . ?
C2 H2* 0.97(2) . ?
C3 Si3 1.866(2) . ?
C3 H3* 0.99(2) . ?
Si3 C33 1.867(2) . ?
Si3 C32 1.873(2) . ?
Si3 C31 1.877(2) . ?
C31 H31A 0.96 . ?
C31 H31B 0.96 . ?
C31 H31C 0.96 . ?
C32 H32A 0.96 . ?
C32 H32B 0.96 . ?
C32 H32C 0.96 . ?
C33 H33A 0.96 . ?
C33 H33B 0.96 . ?
C33 H33C 0.96 . ?
C4 C5 1.419(3) . ?
C4 Si4 1.869(2) . ?
C4 H4* 0.98(2) . ?
Si4 C43 1.860(3) . ?
Si4 C42 1.864(2) . ?
Si4 C41 1.881(3) . ?
C41 H41A 0.96 . ?
C41 H41B 0.96 . ?
C41 H41C 0.96 . ?
C42 H42A 0.96 . ?
C42 H42B 0.96 . ?
C42 H42C 0.96 . ?
C43 H43A 0.96 . ?
C43 H43B 0.96 . ?
C43 H43C 0.96 . ?
C5 C6 1.423(3) . ?
C5 H5* 0.97(2) . ?
C6 Si6 1.863(2) . ?
C6 H6* 0.98(2) . ?
Si6 C61 1.863(2) . ?
Si6 C62 1.867(2) . ?
Si6 C63 1.869(2) . ?
C61 H61A 0.96 . ?
C61 H61B 0.96 . ?
C61 H61C 0.96 . ?
C62 H62A 0.96 . ?
C62 H62B 0.96 . ?
C62 H62C 0.96 . ?
C63 H63A 0.96 . ?
C63 H63B 0.96 . ?
C63 H63C 0.96 . ?
